data_7228643
loop_
_publ_author_name
'Kumar, Robin'
'Thirupathi, Natesan'

_publ_section_title
;
 Syntheses, characterisation, and catalytic role of (\h5-C5Me5)Rh(iii)
 guanidinato complexes in transfer hydrogenation (TH) and
 TH--etherification
;
_journal_issue 54
_journal_name_full 'RSC Adv.'
_journal_page_first 33890
_journal_paper_doi 10.1039/C7RA04152G
_journal_volume 7
_journal_year 2017
_chemical_formula_moiety 'C19 H14 F3 N3'
_chemical_formula_sum 'C19 H14 F3 N3'
_chemical_formula_weight 341.33
_chemical_name_systematic
; 
 ? 
;
_space_group_IT_number 14
_symmetry_cell_setting monoclinic
_symmetry_space_group_name_Hall '-P 2ybc'
_symmetry_space_group_name_H-M 'P 1 21/c 1'
_atom_sites_solution_hydrogens geom
_atom_sites_solution_primary direct
_atom_sites_solution_secondary difmap
_audit_block_doi 10.5517/ccdc.csd.cc1nn1w7
_audit_creation_method SHELXL-97
_audit_update_record
;
2017-03-17 deposited with the CCDC.
2017-06-15 downloaded from the CCDC.
;
_cell_angle_alpha 90.00
_cell_angle_beta 98.731(9)
_cell_angle_gamma 90.00
_cell_formula_units_Z 4
_cell_length_a 16.3388(19)
_cell_length_b 11.4902(10)
_cell_length_c 8.9282(8)
_cell_measurement_reflns_used 2511
_cell_measurement_temperature 298(2)
_cell_measurement_theta_max 29.1798
_cell_measurement_theta_min 3.0235
_cell_volume 1656.7(3)
_computing_cell_refinement 'CrysAlisPro, Oxford Diffraction Ltd.'
_computing_data_collection 'CrysAlisPro, Oxford Diffraction Ltd.'
_computing_data_reduction 'CrysAlisPro, Oxford Diffraction Ltd.'
_computing_molecular_graphics Olex2
_computing_publication_material 'WINGX V1.80.01'
_computing_structure_refinement 'SHELXL-97 (Sheldrick, 1997)'
_computing_structure_solution 'SHELXS-97 (Sheldrick, 1990)'
_diffrn_ambient_temperature 298(2)
_diffrn_measured_fraction_theta_full 0.999
_diffrn_measured_fraction_theta_max 0.999
_diffrn_measurement_device_type 'Sapphire-3 CCD detector'
_diffrn_measurement_method 'omega scan'
_diffrn_radiation_monochromator graphite
_diffrn_radiation_source 'fine-focus sealed tube'
_diffrn_radiation_type MoK\a
_diffrn_radiation_wavelength 0.71073
_diffrn_reflns_av_R_equivalents 0.0316
_diffrn_reflns_av_sigmaI/netI 0.0333
_diffrn_reflns_limit_h_max 20
_diffrn_reflns_limit_h_min -20
_diffrn_reflns_limit_k_max 14
_diffrn_reflns_limit_k_min -14
_diffrn_reflns_limit_l_max 11
_diffrn_reflns_limit_l_min -11
_diffrn_reflns_number 13702
_diffrn_reflns_theta_full 26.36
_diffrn_reflns_theta_max 26.36
_diffrn_reflns_theta_min 3.03
_exptl_absorpt_coefficient_mu 0.106
_exptl_absorpt_correction_T_max 0.9894
_exptl_absorpt_correction_T_min 0.9853
_exptl_absorpt_correction_type multi-scan
_exptl_crystal_colour colourless
_exptl_crystal_density_diffrn 1.368
_exptl_crystal_density_method 'not measured'
_exptl_crystal_description Rectangular
_exptl_crystal_F_000 704
_exptl_crystal_size_max 0.14
_exptl_crystal_size_mid 0.12
_exptl_crystal_size_min 0.10
_refine_diff_density_max 1.426
_refine_diff_density_min -0.429
_refine_diff_density_rms 0.067
_refine_ls_extinction_method none
_refine_ls_goodness_of_fit_ref 1.098
_refine_ls_hydrogen_treatment mixed
_refine_ls_matrix_type full
_refine_ls_number_parameters 226
_refine_ls_number_reflns 3386
_refine_ls_number_restraints 0
_refine_ls_restrained_S_all 1.098
_refine_ls_R_factor_all 0.1245
_refine_ls_R_factor_gt 0.0958
_refine_ls_shift/su_max 0.077
_refine_ls_shift/su_mean 0.003
_refine_ls_structure_factor_coef Fsqd
_refine_ls_weighting_details 'calc w=1/[\s^2^(Fo^2^)+(0.1313P)^2^+1.7943P] where P=(Fo^2^+2Fc^2^)/3'
_refine_ls_weighting_scheme calc
_refine_ls_wR_factor_gt 0.2595
_refine_ls_wR_factor_ref 0.2820
_reflns_number_gt 2411
_reflns_number_total 3386
_reflns_threshold_expression >2sigma(I)
_cod_data_source_file c7ra04152g2.cif
_cod_data_source_block L5
_cod_depositor_comments
;
The following automatic conversions were performed:

'_symmetry_cell_setting' value 'Monoclinic' changed to 'monoclinic'
according to
/home/data/users/saulius/crontab/automatic-downloads/rss-feeds/RSC/lib/dictionaries/cif_core.dic
dictionary named 'cif_core.dic' version 2.4.2 from 2011-04-26.

Automatic conversion script
Id: cif_fix_values 4973 2017-02-22 13:04:09Z antanas 
;
_cod_original_sg_symbol_H-M P21/c
_cod_database_code 7228643

loop_
_symmetry_equiv_pos_as_xyz
'x, y, z'
'-x, y+1/2, -z+1/2'
'-x, -y, -z'
'x, -y-1/2, z-1/2'

loop_
_atom_site_label
_atom_site_type_symbol
_atom_site_fract_x
_atom_site_fract_y
_atom_site_fract_z
_atom_site_U_iso_or_equiv
_atom_site_adp_type
_atom_site_occupancy
_atom_site_symmetry_multiplicity
_atom_site_calc_flag
_atom_site_refinement_flags
C1 C 0.2207(2) 0.2162(3) 1.0506(4) 0.0398(8) Uani 1 1 d .
C2 C 0.2302(2) 0.0305(3) 0.9484(4) 0.0390(8) Uani 1 1 d .
C3 C 0.2799(2) -0.0247(3) 0.8585(4) 0.0487(9) Uani 1 1 d .
C4 C 0.2921(3) -0.1432(4) 0.8604(5) 0.0658(12) Uani 1 1 d .
H4 H 0.3264 -0.1768 0.7984 0.079 Uiso 1 1 calc R
C5 C 0.2540(3) -0.2102(4) 0.9527(6) 0.0755(15) Uani 1 1 d .
H5 H 0.2621 -0.2904 0.9545 0.091 Uiso 1 1 calc R
C6 C 0.2028(3) -0.1597(4) 1.0450(6) 0.0668(12) Uani 1 1 d .
H6 H 0.1764 -0.2059 1.1088 0.080 Uiso 1 1 calc R
C7 C 0.1910(3) -0.0404(3) 1.0416(4) 0.0536(10) Uani 1 1 d .
H7 H 0.1562 -0.0071 1.1030 0.064 Uiso 1 1 calc R
C8 C 0.3359(2) 0.1229(3) 1.2147(4) 0.0476(9) Uani 1 1 d .
C9 C 0.4004(3) 0.1402(5) 1.1382(5) 0.0675(12) Uani 1 1 d .
C10 C 0.4713(3) 0.0752(7) 1.1594(8) 0.105(2) Uani 1 1 d .
H10 H 0.5138 0.0894 1.1034 0.125 Uiso 1 1 calc R
C11 C 0.4776(4) -0.0114(8) 1.2657(9) 0.115(2) Uani 1 1 d .
H11 H 0.5249 -0.0575 1.2821 0.138 Uiso 1 1 calc R
C12 C 0.4149(4) -0.0305(6) 1.3476(8) 0.0961(19) Uani 1 1 d .
H12 H 0.4212 -0.0891 1.4203 0.115 Uiso 1 1 calc R
C13 C 0.3416(4) 0.0340(4) 1.3272(6) 0.0865(19) Uani 1 1 d .
H13 H 0.2991 0.0198 1.3834 0.104 Uiso 1 1 calc R
C14 C 0.1226(2) 0.3705(3) 0.9359(4) 0.0429(8) Uani 1 1 d .
C15 C 0.1098(2) 0.4878(3) 0.9406(5) 0.0516(10) Uani 1 1 d .
C16 C 0.0501(3) 0.5455(4) 0.8437(6) 0.0695(13) Uani 1 1 d .
H16 H 0.0439 0.6257 0.8510 0.083 Uiso 1 1 calc R
C17 C 0.0001(3) 0.4833(4) 0.7369(6) 0.0752(14) Uani 1 1 d .
H17 H -0.0416 0.5203 0.6715 0.090 Uiso 1 1 calc R
C18 C 0.0119(3) 0.3670(4) 0.7267(6) 0.0785(15) Uani 1 1 d .
H18 H -0.0217 0.3247 0.6528 0.094 Uiso 1 1 calc R
C19 C 0.0728(3) 0.3101(4) 0.8237(6) 0.0668(13) Uani 1 1 d .
H19 H 0.0802 0.2305 0.8133 0.080 Uiso 1 1 calc R
F1 F 0.31737(17) 0.0419(2) 0.7630(3) 0.0714(8) Uani 1 1 d .
F2 F 0.3950(3) 0.2235(5) 1.0388(5) 0.1393(17) Uani 1 1 d .
F3 F 0.1586(2) 0.5490(2) 1.0498(3) 0.0829(9) Uani 1 1 d .
N1 N 0.21397(19) 0.1508(2) 0.9317(3) 0.0409(7) Uani 1 1 d .
N2 N 0.2636(2) 0.1921(3) 1.1903(3) 0.0461(8) Uani 1 1 d .
H2 H 0.2456 0.2207 1.2681 0.055 Uiso 1 1 calc R
N3 N 0.1853(2) 0.3242(3) 1.0429(3) 0.0500(8) Uani 1 1 d .
H3 H 0.2046 0.3709 1.1150 0.060 Uiso 1 1 calc R

loop_
_atom_site_aniso_label
_atom_site_aniso_U_11
_atom_site_aniso_U_22
_atom_site_aniso_U_33
_atom_site_aniso_U_23
_atom_site_aniso_U_13
_atom_site_aniso_U_12
C1 0.047(2) 0.0340(17) 0.0383(17) 0.0004(14) 0.0065(14) 0.0009(14)
C2 0.0431(19) 0.0363(18) 0.0353(16) -0.0013(14) -0.0016(14) 0.0009(15)
C3 0.049(2) 0.050(2) 0.0454(19) -0.0050(17) 0.0021(16) 0.0074(17)
C4 0.068(3) 0.052(3) 0.075(3) -0.017(2) 0.005(2) 0.015(2)
C5 0.094(4) 0.035(2) 0.091(3) -0.003(2) -0.007(3) 0.008(2)
C6 0.076(3) 0.046(2) 0.076(3) 0.010(2) 0.000(2) -0.004(2)
C7 0.065(3) 0.043(2) 0.051(2) 0.0037(17) 0.0034(19) 0.0020(19)
C8 0.050(2) 0.049(2) 0.0407(18) -0.0088(16) -0.0028(16) 0.0018(17)
C9 0.065(3) 0.087(3) 0.050(2) 0.002(2) 0.006(2) -0.003(3)
C10 0.048(3) 0.164(7) 0.100(4) -0.026(5) 0.007(3) 0.015(4)
C11 0.073(4) 0.134(6) 0.126(6) -0.019(5) -0.020(4) 0.039(4)
C12 0.083(4) 0.089(4) 0.106(4) 0.014(3) -0.017(4) 0.022(3)
C13 0.098(4) 0.052(3) 0.089(3) -0.005(2) -0.050(3) 0.026(3)
C14 0.046(2) 0.0321(17) 0.0508(19) 0.0044(15) 0.0092(16) 0.0032(15)
C15 0.052(2) 0.040(2) 0.062(2) -0.0047(18) 0.0064(18) 0.0033(17)
C16 0.067(3) 0.039(2) 0.099(4) 0.001(2) 0.002(3) 0.016(2)
C17 0.063(3) 0.059(3) 0.096(3) 0.002(3) -0.012(3) 0.019(2)
C18 0.067(3) 0.055(3) 0.101(4) -0.007(3) -0.023(3) 0.001(2)
C19 0.065(3) 0.038(2) 0.090(3) -0.004(2) -0.014(2) 0.0032(19)
F1 0.0777(18) 0.0726(17) 0.0697(16) 0.0011(13) 0.0297(14) 0.0103(14)
F2 0.114(3) 0.182(5) 0.127(3) 0.035(3) 0.032(3) -0.021(3)
F3 0.096(2) 0.0419(13) 0.100(2) -0.0151(13) -0.0185(17) 0.0078(13)
N1 0.0525(18) 0.0345(15) 0.0356(14) 0.0028(12) 0.0061(12) 0.0051(13)
N2 0.060(2) 0.0456(17) 0.0322(14) -0.0025(12) 0.0054(13) 0.0109(15)
N3 0.066(2) 0.0317(15) 0.0496(17) -0.0026(13) 0.0007(15) 0.0066(14)

loop_
_atom_type_symbol
_atom_type_description
_atom_type_scat_dispersion_real
_atom_type_scat_dispersion_imag
_atom_type_scat_source
C C 0.0033 0.0016 'International Tables Vol C Tables 4.2.6.8 and 6.1.1.4'
H H 0.0000 0.0000 'International Tables Vol C Tables 4.2.6.8 and 6.1.1.4'
F F 0.0171 0.0103 'International Tables Vol C Tables 4.2.6.8 and 6.1.1.4'
N N 0.0061 0.0033 'International Tables Vol C Tables 4.2.6.8 and 6.1.1.4'

loop_
_geom_angle_atom_site_label_1
_geom_angle_atom_site_label_2
_geom_angle_atom_site_label_3
_geom_angle
N1 C1 N2 127.0(3)
N1 C1 N3 120.3(3)
N2 C1 N3 112.7(3)
C3 C2 C7 116.4(3)
C3 C2 N1 120.4(3)
C7 C2 N1 122.8(3)
F1 C3 C4 119.2(4)
F1 C3 C2 117.9(3)
C4 C3 C2 122.9(4)
C5 C4 C3 119.6(4)
C5 C4 H4 120.2
C3 C4 H4 120.2
C4 C5 C6 120.0(4)
C4 C5 H5 120.0
C6 C5 H5 120.0
C7 C6 C5 119.7(5)
C7 C6 H6 120.1
C5 C6 H6 120.1
C6 C7 C2 121.2(4)
C6 C7 H7 119.4
C2 C7 H7 119.4
C9 C8 N2 122.4(4)
C9 C8 C13 119.2(4)
N2 C8 C13 118.4(4)
F2 C9 C8 118.4(5)
F2 C9 C10 117.7(6)
C8 C9 C10 123.9(5)
C9 C10 C11 117.8(6)
C9 C10 H10 121.1
C11 C10 H10 121.1
C12 C11 C10 120.3(6)
C12 C11 H11 119.8
C10 C11 H11 119.8
C11 C12 C13 122.9(6)
C11 C12 H12 118.5
C13 C12 H12 118.5
C12 C13 C8 115.8(6)
C12 C13 H13 122.1
C8 C13 H13 122.1
C15 C14 C19 116.3(4)
C15 C14 N3 117.0(3)
C19 C14 N3 126.7(3)
F3 C15 C14 117.2(3)
F3 C15 C16 119.1(4)
C14 C15 C16 123.7(4)
C17 C16 C15 118.8(4)
C17 C16 H16 120.6
C15 C16 H16 120.6
C18 C17 C16 119.2(4)
C18 C17 H17 120.4
C16 C17 H17 120.4
C17 C18 C19 121.4(4)
C17 C18 H18 119.3
C19 C18 H18 119.3
C14 C19 C18 120.5(4)
C14 C19 H19 119.7
C18 C19 H19 119.7
C1 N1 C2 119.4(3)
C1 N2 C8 123.8(3)
C1 N2 H2 118.1
C8 N2 H2 118.1
C1 N3 C14 129.9(3)
C1 N3 H3 115.1
C14 N3 H3 115.1

loop_
_geom_bond_atom_site_label_1
_geom_bond_atom_site_label_2
_geom_bond_distance
C1 N1 1.292(4)
C1 N2 1.363(4)
C1 N3 1.367(4)
C2 C3 1.380(5)
C2 C7 1.389(5)
C2 N1 1.411(4)
C3 F1 1.358(5)
C3 C4 1.376(6)
C4 C5 1.347(7)
C4 H4 0.9300
C5 C6 1.388(7)
C5 H5 0.9300
C6 C7 1.384(6)
C6 H6 0.9300
C7 H7 0.9300
C8 C9 1.354(6)
C8 N2 1.414(5)
C8 C13 1.425(7)
C9 F2 1.300(6)
C9 C10 1.367(8)
C10 C11 1.368(10)
C10 H10 0.9300
C11 C12 1.365(10)
C11 H11 0.9300
C12 C13 1.396(8)
C12 H12 0.9300
C13 H13 0.9300
C14 C15 1.367(5)
C14 C19 1.378(6)
C14 N3 1.395(5)
C15 F3 1.358(5)
C15 C16 1.371(6)
C16 C17 1.360(7)
C16 H16 0.9300
C17 C18 1.355(7)
C17 H17 0.9300
C18 C19 1.381(6)
C18 H18 0.9300
C19 H19 0.9300
N2 H2 0.8600
N3 H3 0.8600

loop_
_geom_torsion_atom_site_label_1
_geom_torsion_atom_site_label_2
_geom_torsion_atom_site_label_3
_geom_torsion_atom_site_label_4
_geom_torsion
C7 C2 C3 F1 178.2(3)
N1 C2 C3 F1 5.0(5)
C7 C2 C3 C4 -0.9(5)
N1 C2 C3 C4 -174.2(4)
F1 C3 C4 C5 -178.8(4)
C2 C3 C4 C5 0.4(7)
C3 C4 C5 C6 0.1(7)
C4 C5 C6 C7 0.0(7)
C5 C6 C7 C2 -0.6(7)
C3 C2 C7 C6 1.0(6)
N1 C2 C7 C6 174.1(4)
N2 C8 C9 F2 -0.1(7)
C13 C8 C9 F2 -178.3(4)
N2 C8 C9 C10 179.8(5)
C13 C8 C9 C10 1.6(7)
F2 C9 C10 C11 179.0(6)
C8 C9 C10 C11 -0.9(9)
C9 C10 C11 C12 -0.5(10)
C10 C11 C12 C13 1.1(11)
C11 C12 C13 C8 -0.3(9)
C9 C8 C13 C12 -0.9(7)
N2 C8 C13 C12 -179.2(4)
C19 C14 C15 F3 -179.6(4)
N3 C14 C15 F3 -0.6(5)
C19 C14 C15 C16 1.5(6)
N3 C14 C15 C16 -179.5(4)
F3 C15 C16 C17 -178.5(5)
C14 C15 C16 C17 0.4(7)
C15 C16 C17 C18 -1.6(8)
C16 C17 C18 C19 0.9(9)
C15 C14 C19 C18 -2.2(7)
N3 C14 C19 C18 178.9(4)
C17 C18 C19 C14 1.1(8)
N2 C1 N1 C2 19.9(6)
N3 C1 N1 C2 -162.8(3)
C3 C2 N1 C1 -133.0(4)
C7 C2 N1 C1 54.2(5)
N1 C1 N2 C8 30.6(6)
N3 C1 N2 C8 -146.8(4)
C9 C8 N2 C1 49.2(6)
C13 C8 N2 C1 -132.6(4)
N1 C1 N3 C14 18.9(6)
N2 C1 N3 C14 -163.4(4)
C15 C14 N3 C1 -168.2(4)
C19 C14 N3 C1 10.7(7)
